data_4341391
loop_
_publ_author_name
'Ramachandran, Krishna K.'
'Stoyko, Stanislav S.'
'Mullen, C. Scott'
'Mar, Arthur'

_publ_section_title
;
 Rare-Earth Manganese Copper Phosphides REMnCu4P3 (RE = Gd-Ho): The First
 Quaternary Ordered Variants of the YCo5P3-Type Structure.
;
_journal_issue 3
_journal_name_full 'Inorganic chemistry'
_journal_page_first 860
_journal_page_last 866
_journal_paper_doi 10.1021/ic502075x
_journal_volume 54
_journal_year 2015
_chemical_formula_structural 'Gd Mn Cu4 P3'
_chemical_formula_sum 'Cu4 Gd Mn P3'
_chemical_formula_weight 559.26
_chemical_name_common 'gadolinium manganese copper phosphide (1/1/4/3)'
_chemical_name_systematic 'gadolinium manganese copper phosphide (1/1/4/3)'
_space_group_crystal_system orthorhombic
_space_group_IT_number 62
_space_group_name_Hall '-P 2ac 2n'
_space_group_name_H-M_alt 'P n m a'
_symmetry_space_group_name_Hall '-P 2ac 2n'
_symmetry_space_group_name_H-M 'P n m a'
_atom_sites_solution_primary direct
_atom_sites_solution_secondary difmap
_audit_creation_method SHELXL-2013
_cell_angle_alpha 90
_cell_angle_beta 90
_cell_angle_gamma 90
_cell_formula_units_Z 4
_cell_length_a 12.667(2)
_cell_length_b 3.8119(7)
_cell_length_c 10.895(2)
_cell_measurement_reflns_used 6222
_cell_measurement_temperature 173(2)
_cell_measurement_theta_max 33.06
_cell_measurement_theta_min 3.22
_cell_volume 526.07(16)
_computing_cell_refinement 'Bruker SAINT 7.68A (Bruker, 2009)'
_computing_data_collection 'Bruker APEX 2 (Bruker, 2008)'
_computing_data_reduction 'Bruker SAINT 7.68A'
_computing_molecular_graphics 'ATOMS 5.1 (Dowty, 1999)'
_computing_publication_material 'Bruker SHELXTL'
_computing_structure_refinement 'Bruker SHELXTL'
_computing_structure_solution 'Bruker SHELXTL'
_diffrn_ambient_temperature 173(2)
_diffrn_measured_fraction_theta_full 1.000
_diffrn_measured_fraction_theta_max 0.988
_diffrn_measurement_device_type 'Bruker PLATFORM/SMART APEX II CCD'
_diffrn_measurement_method '\w and \f scans'
_diffrn_radiation_type MoK\a
_diffrn_radiation_wavelength 0.71073
_diffrn_reflns_av_R_equivalents 0.0341
_diffrn_reflns_av_unetI/netI 0.0226
_diffrn_reflns_Laue_measured_fraction_full 1.000
_diffrn_reflns_Laue_measured_fraction_max 0.988
_diffrn_reflns_limit_h_max 19
_diffrn_reflns_limit_h_min -19
_diffrn_reflns_limit_k_max 5
_diffrn_reflns_limit_k_min -5
_diffrn_reflns_limit_l_max 16
_diffrn_reflns_limit_l_min -16
_diffrn_reflns_number 7031
_diffrn_reflns_point_group_measured_fraction_full 1.000
_diffrn_reflns_point_group_measured_fraction_max 0.988
_diffrn_reflns_theta_full 25.242
_diffrn_reflns_theta_max 33.247
_diffrn_reflns_theta_min 2.466
_diffrn_source 'fine-focus sealed tube'
_exptl_absorpt_coefficient_mu 31.381
_exptl_absorpt_correction_T_max 0.5716
_exptl_absorpt_correction_T_min 0.0801
_exptl_absorpt_correction_type numerical
_exptl_absorpt_process_details 'Bruker SHELXTL (Sheldrick, 2013)'
_exptl_crystal_colour black
_exptl_crystal_density_diffrn 7.061
_exptl_crystal_density_method 'not measured'
_exptl_crystal_description needle
_exptl_crystal_F_000 1000
_exptl_crystal_size_max 0.173
_exptl_crystal_size_mid 0.070
_exptl_crystal_size_min 0.030
_refine_diff_density_max 3.238
_refine_diff_density_min -1.584
_refine_diff_density_rms 0.308
_refine_ls_extinction_coef 0.00359(18)
_refine_ls_extinction_expression Fc^*^=kFc[1+0.001xFc^2^\l^3^/sin(2\q)]^-1/4^
_refine_ls_extinction_method SHELXL
_refine_ls_goodness_of_fit_ref 1.052
_refine_ls_hydrogen_treatment undef
_refine_ls_matrix_type full
_refine_ls_number_parameters 56
_refine_ls_number_reflns 1124
_refine_ls_number_restraints 0
_refine_ls_restrained_S_all 1.052
_refine_ls_R_factor_all 0.0208
_refine_ls_R_factor_gt 0.0191
_refine_ls_shift/su_max 0.001
_refine_ls_shift/su_mean 0.000
_refine_ls_structure_factor_coef Fsqd
_refine_ls_weighting_details 'w=1/[\s^2^(Fo^2^)+(0.0190P)^2^+2.9900P] where P=(Fo^2^+2Fc^2^)/3'
_refine_ls_weighting_scheme calc
_refine_ls_wR_factor_gt 0.0450
_refine_ls_wR_factor_ref 0.0460
_reflns_Friedel_coverage 0.000
_reflns_number_gt 1062
_reflns_number_total 1124
_reflns_threshold_expression 'I > 2\s(I)'
_cod_data_source_file ic502075x_si_002.cif
_cod_data_source_block GdMnCu4P3
_cod_depositor_comments 'Adding full bibliography for 4341391--4341394.cif.'
_cod_original_cell_volume 526.05(17)
_cod_database_code 4341391
_shelx_space_group_comment
;
The symmetry employed for this shelxl refinement is uniquely defined
by the following loop, which should always be used as a source of
symmetry information in preference to the above space-group names.
They are only intended as comments.
;
_shelx_estimated_absorpt_t_min 0.074
_shelx_estimated_absorpt_t_max 0.453
_shelxl_version_number 2013-4

loop_
_space_group_symop_operation_xyz
'x, y, z'
'-x+1/2, -y, z+1/2'
'-x, y+1/2, -z'
'x+1/2, -y+1/2, -z+1/2'
'-x, -y, -z'
'x-1/2, y, -z-1/2'
'x, -y-1/2, z'
'-x-1/2, y-1/2, z-1/2'

loop_
_atom_site_label
_atom_site_type_symbol
_atom_site_fract_x
_atom_site_fract_y
_atom_site_fract_z
_atom_site_U_iso_or_equiv
_atom_site_adp_type
_atom_site_occupancy
_atom_site_site_symmetry_order
_atom_site_calc_flag
_atom_site_refinement_flags_posn
_atom_site_refinement_flags_adp
_atom_site_refinement_flags_occupancy
Gd Gd 0.29164(2) 0.2500 0.92055(2) 0.00530(7) Uani 1 2 d S T P
Mn Mn 0.01802(6) 0.2500 0.79141(7) 0.01327(14) Uani 1 2 d S T P
Cu1 Cu 0.00524(4) 0.2500 0.41028(5) 0.00772(11) Uani 1 2 d S T P
Cu2 Cu 0.06429(4) 0.2500 0.03921(5) 0.00705(11) Uani 1 2 d S T P
Cu3 Cu 0.30501(4) 0.2500 0.62889(5) 0.00761(11) Uani 1 2 d S T P
Cu4 Cu 0.32212(4) 0.2500 0.21645(5) 0.00740(11) Uani 1 2 d S T P
P1 P 0.11478(8) 0.2500 0.59499(10) 0.00540(18) Uani 1 2 d S T P
P2 P 0.13005(8) 0.2500 0.24297(10) 0.00564(18) Uani 1 2 d S T P
P3 P 0.37862(8) 0.2500 0.42212(9) 0.00525(18) Uani 1 2 d S T P

loop_
_atom_site_aniso_label
_atom_site_aniso_U_11
_atom_site_aniso_U_22
_atom_site_aniso_U_33
_atom_site_aniso_U_23
_atom_site_aniso_U_13
_atom_site_aniso_U_12
Gd 0.00540(10) 0.00455(10) 0.00597(10) 0.000 -0.00003(6) 0.000
Mn 0.0167(3) 0.0108(3) 0.0123(3) 0.000 0.0052(3) 0.000
Cu1 0.0068(2) 0.0075(2) 0.0089(2) 0.000 0.00024(16) 0.000
Cu2 0.0060(2) 0.0062(2) 0.0089(2) 0.000 -0.00038(16) 0.000
Cu3 0.0090(2) 0.0063(2) 0.0076(2) 0.000 0.00060(17) 0.000
Cu4 0.0075(2) 0.0074(2) 0.0073(2) 0.000 -0.00016(17) 0.000
P1 0.0061(4) 0.0043(4) 0.0058(4) 0.000 0.0004(3) 0.000
P2 0.0058(4) 0.0051(4) 0.0060(4) 0.000 -0.0006(3) 0.000
P3 0.0047(4) 0.0051(4) 0.0059(4) 0.000 -0.0005(3) 0.000

loop_
_atom_type_symbol
_atom_type_description
_atom_type_scat_dispersion_real
_atom_type_scat_dispersion_imag
_atom_type_scat_source
P P 0.1023 0.0942 'International Tables Vol C Tables 4.2.6.8 and 6.1.1.4'
Mn Mn 0.3368 0.7283 'International Tables Vol C Tables 4.2.6.8 and 6.1.1.4'
Cu Cu 0.3201 1.2651 'International Tables Vol C Tables 4.2.6.8 and 6.1.1.4'
Gd Gd -0.1653 3.9035 'International Tables Vol C Tables 4.2.6.8 and 6.1.1.4'

loop_
_geom_angle_atom_site_label_1
_geom_angle_atom_site_label_2
_geom_angle_atom_site_label_3
_geom_angle
_geom_angle_site_symmetry_1
_geom_angle_site_symmetry_3
P3 Gd P3 82.93(3) 2 2_565
P3 Gd P2 79.89(3) 2 2
P3 Gd P2 134.23(3) 2_565 2
P3 Gd P2 134.23(3) 2 2_565
P3 Gd P2 79.89(3) 2_565 2_565
P2 Gd P2 82.48(3) 2 2_565
P3 Gd P1 136.66(3) 2 2_565
P3 Gd P1 82.47(3) 2_565 2_565
P2 Gd P1 136.17(3) 2 2_565
P2 Gd P1 82.35(3) 2_565 2_565
P3 Gd P1 82.47(3) 2 2
P3 Gd P1 136.66(3) 2_565 2
P2 Gd P1 82.35(3) 2 2
P2 Gd P1 136.17(3) 2_565 2
P1 Gd P1 80.79(3) 2_565 2
P3 Gd Cu2 46.682(18) 2 1_556
P3 Gd Cu2 46.682(18) 2_565 1_556
P2 Gd Cu2 125.94(2) 2 1_556
P2 Gd Cu2 125.94(2) 2_565 1_556
P1 Gd Cu2 95.92(2) 2_565 1_556
P1 Gd Cu2 95.92(2) 2 1_556
P3 Gd Cu3 92.62(2) 2 .
P3 Gd Cu3 92.62(2) 2_565 .
P2 Gd Cu3 46.650(19) 2 .
P2 Gd Cu3 46.650(19) 2_565 .
P1 Gd Cu3 128.60(2) 2_565 .
P1 Gd Cu3 128.60(2) 2 .
Cu2 Gd Cu3 117.223(16) 1_556 .
P3 Gd Cu1 174.792(17) 2 2_565
P3 Gd Cu1 102.01(2) 2_565 2_565
P2 Gd Cu1 95.35(2) 2 2_565
P2 Gd Cu1 46.29(2) 2_565 2_565
P1 Gd Cu1 46.64(2) 2_565 2_565
P1 Gd Cu1 94.84(2) 2 2_565
Cu2 Gd Cu1 138.326(12) 1_556 2_565
Cu3 Gd Cu1 85.549(13) . 2_565
P3 Gd Cu1 102.01(2) 2 2
P3 Gd Cu1 174.792(17) 2_565 2
P2 Gd Cu1 46.29(2) 2 2
P2 Gd Cu1 95.35(2) 2_565 2
P1 Gd Cu1 94.84(2) 2_565 2
P1 Gd Cu1 46.64(2) 2 2
Cu2 Gd Cu1 138.326(12) 1_556 2
Cu3 Gd Cu1 85.549(13) . 2
Cu1 Gd Cu1 73.010(19) 2_565 2
P3 Gd Cu3 95.93(2) 2 2_565
P3 Gd Cu3 46.85(2) 2_565 2_565
P2 Gd Cu3 175.138(16) 2 2_565
P2 Gd Cu3 102.29(2) 2_565 2_565
P1 Gd Cu3 46.47(2) 2_565 2_565
P1 Gd Cu3 94.69(2) 2 2_565
Cu2 Gd Cu3 50.346(11) 1_556 2_565
Cu3 Gd Cu3 136.644(10) . 2_565
Cu1 Gd Cu3 88.725(15) 2_565 2_565
Cu1 Gd Cu3 133.228(15) 2 2_565
P3 Gd Cu3 46.85(2) 2 2
P3 Gd Cu3 95.93(2) 2_565 2
P2 Gd Cu3 102.29(2) 2 2
P2 Gd Cu3 175.138(17) 2_565 2
P1 Gd Cu3 94.69(2) 2_565 2
P1 Gd Cu3 46.47(2) 2 2
Cu2 Gd Cu3 50.346(11) 1_556 2
Cu3 Gd Cu3 136.644(10) . 2
Cu1 Gd Cu3 133.228(15) 2_565 2
Cu1 Gd Cu3 88.725(15) 2 2
Cu3 Gd Cu3 72.935(18) 2_565 2
P1 Mn P2 103.00(4) . 5_556
P1 Mn P2 103.00(4) . 5_566
P2 Mn P2 89.80(4) 5_556 5_566
P1 Mn P3 102.44(4) . 2_565
P2 Mn P3 154.56(4) 5_556 2_565
P2 Mn P3 84.96(3) 5_566 2_565
P1 Mn P3 102.44(4) . 2
P2 Mn P3 84.96(3) 5_556 2
P2 Mn P3 154.56(4) 5_566 2
P3 Mn P3 89.15(4) 2_565 2
P1 Mn Cu2 137.95(4) . 1_556
P2 Mn Cu2 106.43(3) 5_556 1_556
P2 Mn Cu2 106.43(3) 5_566 1_556
P3 Mn Cu2 52.07(2) 2_565 1_556
P3 Mn Cu2 52.07(2) 2 1_556
P1 Mn Cu3 137.64(4) . 6_557
P2 Mn Cu3 51.78(3) 5_556 6_557
P2 Mn Cu3 51.78(3) 5_566 6_557
P3 Mn Cu3 107.35(3) 2_565 6_557
P3 Mn Cu3 107.35(3) 2 6_557
Cu2 Mn Cu3 84.41(3) 1_556 6_557
P1 Mn Cu2 138.036(14) . 5_566
P2 Mn Cu2 107.92(4) 5_556 5_566
P2 Mn Cu2 50.49(3) 5_566 5_566
P3 Mn Cu2 50.77(3) 2_565 5_566
P3 Mn Cu2 107.83(3) 2 5_566
Cu2 Mn Cu2 56.28(2) 1_556 5_566
Cu3 Mn Cu2 56.872(18) 6_557 5_566
P1 Mn Cu2 138.036(14) . 5_556
P2 Mn Cu2 50.49(3) 5_556 5_556
P2 Mn Cu2 107.92(4) 5_566 5_556
P3 Mn Cu2 107.83(3) 2_565 5_556
P3 Mn Cu2 50.77(3) 2 5_556
Cu2 Mn Cu2 56.28(2) 1_556 5_556
Cu3 Mn Cu2 56.872(18) 6_557 5_556
Cu2 Mn Cu2 83.93(3) 5_566 5_556
P1 Mn Cu4 53.72(2) . 2_565
P2 Mn Cu4 155.57(4) 5_556 2_565
P2 Mn Cu4 88.97(2) 5_566 2_565
P3 Mn Cu4 49.41(3) 2_565 2_565
P3 Mn Cu4 105.81(4) 2 2_565
Cu2 Mn Cu4 97.30(3) 1_556 2_565
Cu3 Mn Cu4 138.711(14) 6_557 2_565
Cu2 Mn Cu4 89.898(18) 5_566 2_565
Cu2 Mn Cu4 151.36(3) 5_556 2_565
P1 Mn Cu4 53.72(2) . 2
P2 Mn Cu4 88.97(2) 5_556 2
P2 Mn Cu4 155.57(4) 5_566 2
P3 Mn Cu4 105.81(4) 2_565 2
P3 Mn Cu4 49.41(3) 2 2
Cu2 Mn Cu4 97.30(3) 1_556 2
Cu3 Mn Cu4 138.711(14) 6_557 2
Cu2 Mn Cu4 151.36(3) 5_566 2
Cu2 Mn Cu4 89.898(18) 5_556 2
Cu4 Mn Cu4 82.24(3) 2_565 2
P1 Mn Cu1 52.98(2) . 5_556
P2 Mn Cu1 50.62(3) 5_556 5_556
P2 Mn Cu1 106.62(4) 5_566 5_556
P3 Mn Cu1 154.19(4) 2_565 5_556
P3 Mn Cu1 89.15(2) 2 5_556
Cu2 Mn Cu1 139.098(15) 1_556 5_556
Cu3 Mn Cu1 97.72(3) 6_557 5_556
Cu2 Mn Cu1 152.33(3) 5_566 5_556
Cu2 Mn Cu1 90.791(19) 5_556 5_556
Cu4 Mn Cu1 106.70(3) 2_565 5_556
Cu4 Mn Cu1 55.245(18) 2 5_556
P2 Cu1 P1 113.00(3) . 5_556
P2 Cu1 P1 113.00(3) . 5_566
P1 Cu1 P1 102.80(5) 5_556 5_566
P2 Cu1 P1 104.48(4) . .
P1 Cu1 P1 111.92(3) 5_556 .
P1 Cu1 P1 111.92(3) 5_566 .
P2 Cu1 Cu4 100.17(4) . 6_556
P1 Cu1 Cu4 56.79(3) 5_556 6_556
P1 Cu1 Cu4 56.79(3) 5_566 6_556
P1 Cu1 Cu4 155.35(4) . 6_556
P2 Cu1 Cu1 124.90(3) . 5_566
P1 Cu1 Cu1 122.10(4) 5_556 5_566
P1 Cu1 Cu1 56.06(3) 5_566 5_566
P1 Cu1 Cu1 55.86(2) . 5_566
Cu4 Cu1 Cu1 108.91(3) 6_556 5_566
P2 Cu1 Cu1 124.90(3) . 5_556
P1 Cu1 Cu1 56.06(3) 5_556 5_556
P1 Cu1 Cu1 122.10(4) 5_566 5_556
P1 Cu1 Cu1 55.86(2) . 5_556
Cu4 Cu1 Cu1 108.91(3) 6_556 5_556
Cu1 Cu1 Cu1 88.41(3) 5_566 5_556
P2 Cu1 Mn 59.89(2) . 5_556
P1 Cu1 Mn 53.84(3) 5_556 5_556
P1 Cu1 Mn 115.40(3) 5_566 5_556
P1 Cu1 Mn 132.53(2) . 5_556
Cu4 Cu1 Mn 61.90(2) 6_556 5_556
Cu1 Cu1 Mn 170.81(4) 5_566 5_556
Cu1 Cu1 Mn 94.48(2) 5_556 5_556
P2 Cu1 Mn 59.89(2) . 5_566
P1 Cu1 Mn 115.40(3) 5_556 5_566
P1 Cu1 Mn 53.84(3) 5_566 5_566
P1 Cu1 Mn 132.53(2) . 5_566
Cu4 Cu1 Mn 61.90(2) 6_556 5_566
Cu1 Cu1 Mn 94.48(2) 5_566 5_566
Cu1 Cu1 Mn 170.81(4) 5_556 5_566
Mn Cu1 Mn 81.37(3) 5_556 5_566
P2 Cu1 Gd 60.02(2) . 2_564
P1 Cu1 Gd 165.10(3) 5_556 2_564
P1 Cu1 Gd 92.09(3) 5_566 2_564
P1 Cu1 Gd 61.01(2) . 2_564
Cu4 Cu1 Gd 135.066(15) 6_556 2_564
Cu1 Cu1 Gd 66.374(18) 5_566 2_564
Cu1 Cu1 Gd 115.39(3) 5_556 2_564
Mn Cu1 Gd 119.67(2) 5_556 2_564
Mn Cu1 Gd 73.703(18) 5_566 2_564
P2 Cu1 Gd 60.02(2) . 2_554
P1 Cu1 Gd 92.09(3) 5_556 2_554
P1 Cu1 Gd 165.10(3) 5_566 2_554
P1 Cu1 Gd 61.01(2) . 2_554
Cu4 Cu1 Gd 135.066(15) 6_556 2_554
Cu1 Cu1 Gd 115.39(3) 5_566 2_554
Cu1 Cu1 Gd 66.374(18) 5_556 2_554
Mn Cu1 Gd 73.703(18) 5_556 2_554
Mn Cu1 Gd 119.67(2) 5_566 2_554
Gd Cu1 Gd 73.009(19) 2_564 2_554
P2 Cu1 Gd 165.20(3) . 6_557
P1 Cu1 Gd 59.87(3) 5_556 6_557
P1 Cu1 Gd 59.87(3) 5_566 6_557
P1 Cu1 Gd 90.33(3) . 6_557
Cu4 Cu1 Gd 65.02(2) 6_556 6_557
Cu1 Cu1 Gd 63.72(2) 5_566 6_557
Cu1 Cu1 Gd 63.72(2) 5_556 6_557
Mn Cu1 Gd 109.86(2) 5_556 6_557
Mn Cu1 Gd 109.86(2) 5_566 6_557
Gd Cu1 Gd 130.093(15) 2_564 6_557
Gd Cu1 Gd 130.093(15) 2_554 6_557
P2 Cu2 P3 100.41(4) . 6_556
P2 Cu2 P3 113.02(3) . 2_554
P3 Cu2 P3 112.93(3) 6_556 2_554
P2 Cu2 P3 113.02(3) . 2_564
P3 Cu2 P3 112.93(3) 6_556 2_564
P3 Cu2 P3 104.85(5) 2_554 2_564
P2 Cu2 Cu2 121.20(3) . 5
P3 Cu2 Cu2 56.74(2) 6_556 5
P3 Cu2 Cu2 56.18(3) 2_554 5
P3 Cu2 Cu2 125.74(4) 2_564 5
P2 Cu2 Cu2 121.20(3) . 5_565
P3 Cu2 Cu2 56.74(2) 6_556 5_565
P3 Cu2 Cu2 125.74(4) 2_554 5_565
P3 Cu2 Cu2 56.18(3) 2_564 5_565
Cu2 Cu2 Cu2 92.05(4) 5 5_565
P2 Cu2 Cu3 56.44(2) . 2_564
P3 Cu2 Cu3 122.57(2) 6_556 2_564
P3 Cu2 Cu3 124.44(3) 2_554 2_564
P3 Cu2 Cu3 56.60(3) 2_564 2_564
Cu2 Cu2 Cu3 177.62(3) 5 2_564
Cu2 Cu2 Cu3 89.188(18) 5_565 2_564
P2 Cu2 Cu3 56.44(2) . 2_554
P3 Cu2 Cu3 122.57(2) 6_556 2_554
P3 Cu2 Cu3 56.60(3) 2_554 2_554
P3 Cu2 Cu3 124.44(3) 2_564 2_554
Cu2 Cu2 Cu3 89.188(18) 5 2_554
Cu2 Cu2 Cu3 177.62(3) 5_565 2_554
Cu3 Cu2 Cu3 89.51(3) 2_564 2_554
P2 Cu2 Mn 171.68(4) . 1_554
P3 Cu2 Mn 87.91(3) 6_556 1_554
P3 Cu2 Mn 62.96(3) 2_554 1_554
P3 Cu2 Mn 62.96(3) 2_564 1_554
Cu2 Cu2 Mn 63.53(2) 5 1_554
Cu2 Cu2 Mn 63.53(2) 5_565 1_554
Cu3 Cu2 Mn 118.84(2) 2_564 1_554
Cu3 Cu2 Mn 118.84(2) 2_554 1_554
P2 Cu2 Mn 61.47(3) . 5_566
P3 Cu2 Mn 61.69(2) 6_556 5_566
P3 Cu2 Mn 169.54(3) 2_554 5_566
P3 Cu2 Mn 85.61(3) 2_564 5_566
Cu2 Cu2 Mn 117.72(3) 5 5_566
Cu2 Cu2 Mn 60.18(2) 5_565 5_566
Cu3 Cu2 Mn 61.27(2) 2_564 5_566
Cu3 Cu2 Mn 117.44(3) 2_554 5_566
Mn Cu2 Mn 123.72(2) 1_554 5_566
P2 Cu2 Mn 61.47(3) . 5_556
P3 Cu2 Mn 61.69(2) 6_556 5_556
P3 Cu2 Mn 85.61(3) 2_554 5_556
P3 Cu2 Mn 169.54(3) 2_564 5_556
Cu2 Cu2 Mn 60.18(2) 5 5_556
Cu2 Cu2 Mn 117.72(3) 5_565 5_556
Cu3 Cu2 Mn 117.44(3) 2_564 5_556
Cu3 Cu2 Mn 61.27(2) 2_554 5_556
Mn Cu2 Mn 123.72(2) 1_554 5_556
Mn Cu2 Mn 83.93(3) 5_566 5_556
P2 Cu2 Gd 93.60(3) . 1_554
P3 Cu2 Gd 165.98(3) 6_556 1_554
P3 Cu2 Gd 60.56(3) 2_554 1_554
P3 Cu2 Gd 60.56(3) 2_564 1_554
Cu2 Cu2 Gd 115.40(3) 5 1_554
Cu2 Cu2 Gd 115.40(3) 5_565 1_554
Cu3 Cu2 Gd 65.784(17) 2_564 1_554
Cu3 Cu2 Gd 65.784(17) 2_554 1_554
Mn Cu2 Gd 78.07(2) 1_554 1_554
Mn Cu2 Gd 126.784(19) 5_566 1_554
Mn Cu2 Gd 126.784(19) 5_556 1_554
P2 Cu3 P2 103.95(5) 2_565 2
P2 Cu3 P1 114.45(3) 2_565 .
P2 Cu3 P1 114.45(3) 2 .
P2 Cu3 P3 110.16(3) 2_565 .
P2 Cu3 P3 110.16(3) 2 .
P1 Cu3 P3 103.77(4) . .
P2 Cu3 Cu4 125.70(4) 2_565 2
P2 Cu3 Cu4 57.28(3) 2 2
P1 Cu3 Cu4 57.19(2) . 2
P3 Cu3 Cu4 124.09(2) . 2
P2 Cu3 Cu4 57.28(3) 2_565 2_565
P2 Cu3 Cu4 125.70(4) 2 2_565
P1 Cu3 Cu4 57.19(2) . 2_565
P3 Cu3 Cu4 124.09(2) . 2_565
Cu4 Cu3 Cu4 91.04(3) 2 2_565
P2 Cu3 Cu2 54.75(3) 2_565 2_565
P2 Cu3 Cu2 122.15(3) 2 2_565
P1 Cu3 Cu2 123.36(2) . 2_565
P3 Cu3 Cu2 55.43(2) . 2_565
Cu4 Cu3 Cu2 179.23(2) 2 2_565
Cu4 Cu3 Cu2 89.729(18) 2_565 2_565
P2 Cu3 Cu2 122.15(3) 2_565 2
P2 Cu3 Cu2 54.75(3) 2 2
P1 Cu3 Cu2 123.36(2) . 2
P3 Cu3 Cu2 55.43(2) . 2
Cu4 Cu3 Cu2 89.729(18) 2 2
Cu4 Cu3 Cu2 179.23(2) 2_565 2
Cu2 Cu3 Cu2 89.51(3) 2_565 2
P2 Cu3 Mn 61.25(3) 2_565 6_657
P2 Cu3 Mn 61.25(3) 2 6_657
P1 Cu3 Mn 170.87(4) . 6_657
P3 Cu3 Mn 85.35(4) . 6_657
Cu4 Cu3 Mn 117.67(2) 2 6_657
Cu4 Cu3 Mn 117.67(2) 2_565 6_657
Cu2 Cu3 Mn 61.861(19) 2_565 6_657
Cu2 Cu3 Mn 61.861(19) 2 6_657
P2 Cu3 Gd 60.34(3) 2_565 .
P2 Cu3 Gd 60.34(3) 2 .
P1 Cu3 Gd 95.66(3) . .
P3 Cu3 Gd 160.56(3) . .
Cu4 Cu3 Gd 67.127(17) 2 .
Cu4 Cu3 Gd 67.127(17) 2_565 .
Cu2 Cu3 Gd 113.137(18) 2_565 .
Cu2 Cu3 Gd 113.137(18) 2 .
Mn Cu3 Gd 75.21(2) 6_657 .
P2 Cu3 Gd 164.07(3) 2_565 2_554
P2 Cu3 Gd 91.44(2) 2 2_554
P1 Cu3 Gd 61.01(2) . 2_554
P3 Cu3 Gd 59.47(2) . 2_554
Cu4 Cu3 Gd 66.331(17) 2 2_554
Cu4 Cu3 Gd 116.53(2) 2_565 2_554
Cu2 Cu3 Gd 113.36(2) 2_565 2_554
Cu2 Cu3 Gd 63.870(17) 2 2_554
Mn Cu3 Gd 125.470(18) 6_657 2_554
Gd Cu3 Gd 133.352(14) . 2_554
P2 Cu3 Gd 91.44(2) 2_565 2_564
P2 Cu3 Gd 164.07(3) 2 2_564
P1 Cu3 Gd 61.01(2) . 2_564
P3 Cu3 Gd 59.47(2) . 2_564
Cu4 Cu3 Gd 116.53(2) 2 2_564
Cu4 Cu3 Gd 66.331(17) 2_565 2_564
Cu2 Cu3 Gd 63.870(17) 2_565 2_564
Cu2 Cu3 Gd 113.36(2) 2 2_564
Mn Cu3 Gd 125.470(18) 6_657 2_564
Gd Cu3 Gd 133.352(14) . 2_564
Gd Cu3 Gd 72.935(18) 2_554 2_564
P3 Cu4 P2 100.94(4) . .
P3 Cu4 P1 114.49(3) . 2_554
P2 Cu4 P1 112.76(3) . 2_554
P3 Cu4 P1 114.49(3) . 2_564
P2 Cu4 P1 112.76(3) . 2_564
P1 Cu4 P1 101.91(4) 2_554 2_564
P3 Cu4 Cu3 121.58(2) . 2_554
P2 Cu4 Cu3 56.18(2) . 2_554
P1 Cu4 Cu3 56.61(3) 2_554 2_554
P1 Cu4 Cu3 123.91(3) 2_564 2_554
P3 Cu4 Cu3 121.58(2) . 2_564
P2 Cu4 Cu3 56.18(2) . 2_564
P1 Cu4 Cu3 123.91(3) 2_554 2_564
P1 Cu4 Cu3 56.61(3) 2_564 2_564
Cu3 Cu4 Cu3 91.04(3) 2_554 2_564
P3 Cu4 Cu1 103.05(4) . 6_656
P2 Cu4 Cu1 156.01(4) . 6_656
P1 Cu4 Cu1 56.24(2) 2_554 6_656
P1 Cu4 Cu1 56.24(2) 2_564 6_656
Cu3 Cu4 Cu1 109.59(2) 2_554 6_656
Cu3 Cu4 Cu1 109.59(2) 2_564 6_656
P3 Cu4 Mn 61.25(2) . 2_564
P2 Cu4 Mn 131.34(2) . 2_564
P1 Cu4 Mn 115.80(4) 2_554 2_564
P1 Cu4 Mn 54.10(3) 2_564 2_564
Cu3 Cu4 Mn 172.31(3) 2_554 2_564
Cu3 Cu4 Mn 93.015(19) 2_564 2_564
Cu1 Cu4 Mn 62.85(2) 6_656 2_564
P3 Cu4 Mn 61.25(2) . 2_554
P2 Cu4 Mn 131.34(2) . 2_554
P1 Cu4 Mn 54.10(3) 2_554 2_554
P1 Cu4 Mn 115.80(4) 2_564 2_554
Cu3 Cu4 Mn 93.015(19) 2_554 2_554
Cu3 Cu4 Mn 172.31(3) 2_564 2_554
Cu1 Cu4 Mn 62.85(2) 6_656 2_554
Mn Cu4 Mn 82.24(3) 2_564 2_554
P3 Cu4 Gd 169.12(4) . 1_554
P2 Cu4 Gd 89.94(3) . 1_554
P1 Cu4 Gd 60.22(2) 2_554 1_554
P1 Cu4 Gd 60.22(2) 2_564 1_554
Cu3 Cu4 Gd 64.767(16) 2_554 1_554
Cu3 Cu4 Gd 64.767(16) 2_564 1_554
Cu1 Cu4 Gd 66.067(18) 6_656 1_554
Mn Cu4 Gd 111.27(2) 2_564 1_554
Mn Cu4 Gd 111.27(2) 2_554 1_554
P3 Cu4 Gd 59.03(2) . 2_564
P2 Cu4 Gd 58.75(2) . 2_564
P1 Cu4 Gd 164.72(2) 2_554 2_564
P1 Cu4 Gd 93.30(2) 2_564 2_564
Cu3 Cu4 Gd 113.19(2) 2_554 2_564
Cu3 Cu4 Gd 63.930(18) 2_564 2_564
Cu1 Cu4 Gd 136.705(14) 6_656 2_564
Mn Cu4 Gd 74.49(2) 2_564 2_564
Mn Cu4 Gd 120.04(2) 2_554 2_564
Gd Cu4 Gd 128.602(15) 1_554 2_564
P3 Cu4 Gd 59.03(2) . 2_554
P2 Cu4 Gd 58.75(2) . 2_554
P1 Cu4 Gd 93.30(2) 2_554 2_554
P1 Cu4 Gd 164.72(2) 2_564 2_554
Cu3 Cu4 Gd 63.930(18) 2_554 2_554
Cu3 Cu4 Gd 113.19(2) 2_564 2_554
Cu1 Cu4 Gd 136.705(14) 6_656 2_554
Mn Cu4 Gd 120.04(2) 2_564 2_554
Mn Cu4 Gd 74.49(2) 2_554 2_554
Gd Cu4 Gd 128.602(15) 1_554 2_554
Gd Cu4 Gd 71.455(17) 2_564 2_554
Cu3 P1 Cu1 128.30(2) . 5_556
Cu3 P1 Cu1 128.30(2) . 5_566
Cu1 P1 Cu1 102.80(5) 5_556 5_566
Cu3 P1 Cu1 133.30(5) . .
Cu1 P1 Cu1 68.08(3) 5_556 .
Cu1 P1 Cu1 68.08(3) 5_566 .
Cu3 P1 Cu4 66.20(3) . 2_565
Cu1 P1 Cu4 145.35(5) 5_556 2_565
Cu1 P1 Cu4 66.97(2) 5_566 2_565
Cu1 P1 Cu4 128.96(2) . 2_565
Cu3 P1 Cu4 66.20(3) . 2
Cu1 P1 Cu4 66.97(2) 5_556 2
Cu1 P1 Cu4 145.35(5) 5_566 2
Cu1 P1 Cu4 128.96(2) . 2
Cu4 P1 Cu4 101.91(4) 2_565 2
Cu3 P1 Mn 111.09(5) . .
Cu1 P1 Mn 73.18(3) 5_556 .
Cu1 P1 Mn 73.18(3) 5_566 .
Cu1 P1 Mn 115.61(5) . .
Cu4 P1 Mn 72.18(3) 2_565 .
Cu4 P1 Mn 72.18(3) 2 .
Cu3 P1 Gd 72.51(3) . 2_554
Cu1 P1 Gd 74.31(2) 5_556 2_554
Cu1 P1 Gd 137.95(4) 5_566 2_554
Cu1 P1 Gd 72.35(3) . 2_554
Cu4 P1 Gd 136.10(4) 2_565 2_554
Cu4 P1 Gd 73.37(2) 2 2_554
Mn P1 Gd 139.556(15) . 2_554
Cu3 P1 Gd 72.51(3) . 2_564
Cu1 P1 Gd 137.95(4) 5_556 2_564
Cu1 P1 Gd 74.31(2) 5_566 2_564
Cu1 P1 Gd 72.35(3) . 2_564
Cu4 P1 Gd 73.37(2) 2_565 2_564
Cu4 P1 Gd 136.10(4) 2 2_564
Mn P1 Gd 139.556(15) . 2_564
Gd P1 Gd 80.79(3) 2_554 2_564
Cu2 P2 Cu1 118.50(5) . .
Cu2 P2 Cu3 68.81(3) . 2_554
Cu1 P2 Cu3 127.65(2) . 2_554
Cu2 P2 Cu3 68.81(3) . 2_564
Cu1 P2 Cu3 127.65(2) . 2_564
Cu3 P2 Cu3 103.95(5) 2_554 2_564
Cu2 P2 Cu4 103.80(5) . .
Cu1 P2 Cu4 137.71(5) . .
Cu3 P2 Cu4 66.54(3) 2_554 .
Cu3 P2 Cu4 66.54(3) 2_564 .
Cu2 P2 Mn 68.04(3) . 5_556
Cu1 P2 Mn 69.49(3) . 5_556
Cu3 P2 Mn 66.98(2) 2_554 5_556
Cu3 P2 Mn 136.13(5) 2_564 5_556
Cu4 P2 Mn 132.33(3) . 5_556
Cu2 P2 Mn 68.04(3) . 5_566
Cu1 P2 Mn 69.49(3) . 5_566
Cu3 P2 Mn 136.13(5) 2_554 5_566
Cu3 P2 Mn 66.98(2) 2_564 5_566
Cu4 P2 Mn 132.33(3) . 5_566
Mn P2 Mn 89.80(4) 5_556 5_566
Cu2 P2 Gd 138.334(17) . 2_564
Cu1 P2 Gd 73.70(3) . 2_564
Cu3 P2 Gd 138.28(4) 2_554 2_564
Cu3 P2 Gd 73.01(2) 2_564 2_564
Cu4 P2 Gd 74.82(3) . 2_564
Mn P2 Gd 142.79(5) 5_556 2_564
Mn P2 Gd 82.29(2) 5_566 2_564
Cu2 P2 Gd 138.334(17) . 2_554
Cu1 P2 Gd 73.70(3) . 2_554
Cu3 P2 Gd 73.01(2) 2_554 2_554
Cu3 P2 Gd 138.28(4) 2_564 2_554
Cu4 P2 Gd 74.82(3) . 2_554
Mn P2 Gd 82.29(2) 5_556 2_554
Mn P2 Gd 142.79(5) 5_566 2_554
Gd P2 Gd 82.48(3) 2_564 2_554
Cu4 P3 Cu2 117.87(5) . 6_656
Cu4 P3 Cu2 126.64(2) . 2_565
Cu2 P3 Cu2 67.07(3) 6_656 2_565
Cu4 P3 Cu2 126.64(2) . 2
Cu2 P3 Cu2 67.07(3) 6_656 2
Cu2 P3 Cu2 104.85(5) 2_565 2
Cu4 P3 Cu3 139.80(5) . .
Cu2 P3 Cu3 102.33(4) 6_656 .
Cu2 P3 Cu3 67.97(3) 2_565 .
Cu2 P3 Cu3 67.97(3) 2 .
Cu4 P3 Mn 69.34(3) . 2_554
Cu2 P3 Mn 67.54(3) 6_656 2_554
Cu2 P3 Mn 133.59(5) 2_565 2_554
Cu2 P3 Mn 64.97(2) 2 2_554
Cu3 P3 Mn 131.98(2) . 2_554
Cu4 P3 Mn 69.34(3) . 2_564
Cu2 P3 Mn 67.54(3) 6_656 2_564
Cu2 P3 Mn 64.97(2) 2_565 2_564
Cu2 P3 Mn 133.59(5) 2 2_564
Cu3 P3 Mn 131.98(2) . 2_564
Mn P3 Mn 89.15(4) 2_554 2_564
Cu4 P3 Gd 76.49(3) . 2_554
Cu2 P3 Gd 137.614(18) 6_656 2_554
Cu2 P3 Gd 138.88(4) 2_565 2_554
Cu2 P3 Gd 72.76(2) 2 2_554
Cu3 P3 Gd 73.67(3) . 2_554
Mn P3 Gd 83.88(2) 2_554 2_554
Mn P3 Gd 145.38(4) 2_564 2_554
Cu4 P3 Gd 76.49(3) . 2_564
Cu2 P3 Gd 137.614(18) 6_656 2_564
Cu2 P3 Gd 72.76(2) 2_565 2_564
Cu2 P3 Gd 138.88(4) 2 2_564
Cu3 P3 Gd 73.67(3) . 2_564
Mn P3 Gd 145.38(4) 2_554 2_564
Mn P3 Gd 83.88(2) 2_564 2_564
Gd P3 Gd 82.93(3) 2_554 2_564

loop_
_geom_bond_atom_site_label_1
_geom_bond_atom_site_label_2
_geom_bond_distance
_geom_bond_site_symmetry_2
Gd P3 2.8783(9) 2
Gd P3 2.8783(9) 2_565
Gd P2 2.8913(9) 2
Gd P2 2.8913(9) 2_565
Gd P1 2.9409(9) 2_565
Gd P1 2.9409(9) 2
Gd Cu2 3.1568(7) 1_556
Gd Cu3 3.1821(8) .
Gd Cu1 3.2039(6) 2_565
Gd Cu1 3.2039(6) 2
Gd Cu3 3.2067(6) 2_565
Gd Cu3 3.2067(6) 2
Mn P1 2.4661(13) .
Mn P2 2.7001(10) 5_556
Mn P2 2.7001(10) 5_566
Mn P3 2.7156(10) 2_565
Mn P3 2.7156(10) 2
Mn Cu2 2.7626(11) 1_556
Mn Cu3 2.8345(11) 6_557
Mn Cu2 2.8504(7) 5_566
Mn Cu2 2.8504(8) 5_556
Mn Cu4 2.8982(8) 2_565
Mn Cu4 2.8982(8) 2
Mn Cu1 2.9236(8) 5_556
Cu1 P2 2.4129(12) .
Cu1 P1 2.4387(8) 5_556
Cu1 P1 2.4387(8) 5_566
Cu1 P1 2.4443(12) .
Cu1 Cu4 2.6993(9) 6_556
Cu1 Cu1 2.7335(8) 5_566
Cu1 Cu1 2.7335(8) 5_556
Cu1 Mn 2.9236(8) 5_556
Cu1 Mn 2.9236(8) 5_566
Cu1 Gd 3.2039(6) 2_564
Cu1 Gd 3.2039(6) 2_554
Cu1 Gd 3.2737(7) 6_557
Cu2 P2 2.3710(13) .
Cu2 P3 2.3892(12) 6_556
Cu2 P3 2.4048(8) 2_554
Cu2 P3 2.4048(8) 2_564
Cu2 Cu2 2.6486(8) 5
Cu2 Cu2 2.6486(8) 5_565
Cu2 Cu3 2.7071(6) 2_564
Cu2 Cu3 2.7071(6) 2_554
Cu2 Mn 2.7626(11) 1_554
Cu2 Mn 2.8505(7) 5_566
Cu2 Mn 2.8505(7) 5_556
Cu2 Gd 3.1567(7) 1_554
Cu3 P2 2.4195(8) 2_565
Cu3 P2 2.4195(8) 2
Cu3 P1 2.4377(13) .
Cu3 P3 2.4380(12) .
Cu3 Cu4 2.6714(6) 2
Cu3 Cu4 2.6714(6) 2_565
Cu3 Cu2 2.7071(6) 2_565
Cu3 Cu2 2.7071(6) 2
Cu3 Mn 2.8345(11) 6_657
Cu3 Gd 3.2067(6) 2_554
Cu3 Gd 3.2067(6) 2_564
Cu4 P3 2.3521(12) .
Cu4 P2 2.4501(12) .
Cu4 P1 2.4541(8) 2_554
Cu4 P1 2.4541(8) 2_564
Cu4 Cu3 2.6714(6) 2_554
Cu4 Cu3 2.6714(6) 2_564
Cu4 Cu1 2.6994(9) 6_656
Cu4 Mn 2.8982(8) 2_564
Cu4 Mn 2.8982(8) 2_554
Cu4 Gd 3.2468(8) 1_554
Cu4 Gd 3.2640(6) 2_564
Cu4 Gd 3.2640(6) 2_554
P1 Cu1 2.4387(8) 5_556
P1 Cu1 2.4387(8) 5_566
P1 Cu4 2.4541(8) 2_565
P1 Cu4 2.4541(8) 2
P1 Gd 2.9409(9) 2_554
P1 Gd 2.9409(9) 2_564
P2 Cu3 2.4195(8) 2_554
P2 Cu3 2.4195(8) 2_564
P2 Mn 2.7001(10) 5_556
P2 Mn 2.7001(10) 5_566
P2 Gd 2.8913(9) 2_564
P2 Gd 2.8913(9) 2_554
P3 Cu2 2.3892(12) 6_656
P3 Cu2 2.4048(8) 2_565
P3 Cu2 2.4048(8) 2
P3 Mn 2.7156(10) 2_554
P3 Mn 2.7156(10) 2_564
P3 Gd 2.8783(9) 2_554
P3 Gd 2.8783(9) 2_564
